data_1569693
loop_
_publ_author_name
'Hao, Yu'
'Li, Zi-Hao'
'Ma, Zhi-Gang'
'Liu, Ru-Xin'
'Ge, Rui-Tian'
'Li, Quan-Zhe'
'Ding, Tong-Mei'
'Zhang, Shu-Yu'

_publ_section_title
;
 Axially chiral styrene-based organocatalysts and their application in
 asymmetric cascade Michael/cyclization reaction.
;
_journal_issue 35
_journal_name_full 'Chemical science'
_journal_page_first 9496
_journal_page_last 9502
_journal_paper_doi 10.1039/d3sc02705h
_journal_volume 14
_journal_year 2023
_chemical_absolute_configuration ad
_chemical_formula_moiety 'C31 H27 F3 N4 O2'
_chemical_formula_sum 'C31 H27 F3 N4 O2'
_chemical_formula_weight 544.56
_space_group_crystal_system orthorhombic
_space_group_IT_number 19
_space_group_name_Hall 'P 2ac 2ab'
_space_group_name_H-M_alt 'P 21 21 21'
_atom_sites_solution_hydrogens mixed
_audit_creation_method SHELXL-2018/3
_audit_update_record
;
2023-03-25 deposited with the CCDC.	2023-08-16 downloaded from the CCDC.
;
_cell_angle_alpha 90
_cell_angle_beta 90
_cell_angle_gamma 90
_cell_formula_units_Z 4
_cell_length_a 10.5678(2)
_cell_length_b 11.8802(3)
_cell_length_c 21.0636(4)
_cell_measurement_reflns_used 9869
_cell_measurement_temperature 173(2)
_cell_measurement_theta_max 68.32
_cell_measurement_theta_min 4.27
_cell_volume 2644.48(10)
_computing_structure_refinement 'SHELXL-2018/3 (Sheldrick, 2018)'
_computing_structure_solution 'SHELXT 2018/2 (Sheldrick, 2018)'
_diffrn_ambient_temperature 173(2)
_diffrn_measured_fraction_theta_full 0.998
_diffrn_measured_fraction_theta_max 0.997
_diffrn_measurement_device_type 'Bruker D8 VENTURE'
_diffrn_measurement_method '\f and \w scans'
_diffrn_radiation_type CuK\a
_diffrn_radiation_wavelength 1.54178
_diffrn_reflns_av_R_equivalents 0.0426
_diffrn_reflns_av_unetI/netI 0.0245
_diffrn_reflns_Laue_measured_fraction_full 0.998
_diffrn_reflns_Laue_measured_fraction_max 0.997
_diffrn_reflns_limit_h_max 12
_diffrn_reflns_limit_h_min -12
_diffrn_reflns_limit_k_max 14
_diffrn_reflns_limit_k_min -14
_diffrn_reflns_limit_l_max 25
_diffrn_reflns_limit_l_min -25
_diffrn_reflns_number 31549
_diffrn_reflns_point_group_measured_fraction_full 0.999
_diffrn_reflns_point_group_measured_fraction_max 0.997
_diffrn_reflns_theta_full 67.679
_diffrn_reflns_theta_max 68.443
_diffrn_reflns_theta_min 4.272
_exptl_absorpt_coefficient_mu 0.847
_exptl_absorpt_correction_T_max 0.7531
_exptl_absorpt_correction_T_min 0.6409
_exptl_absorpt_correction_type multi-scan
_exptl_absorpt_process_details
;
SADABS-2016/2 - Bruker AXS area detector scaling and absorption correction
;
_exptl_crystal_colour colourless
_exptl_crystal_density_diffrn 1.368
_exptl_crystal_description block
_exptl_crystal_F_000 1136
_exptl_crystal_size_max 0.180
_exptl_crystal_size_mid 0.160
_exptl_crystal_size_min 0.140
_refine_diff_density_max 0.177
_refine_diff_density_min -0.166
_refine_diff_density_rms 0.033
_refine_ls_abs_structure_details
;
 Flack x determined using 1909 quotients [(I+)-(I-)]/[(I+)+(I-)]
 (Parsons, Flack and Wagner, Acta Cryst. B69 (2013) 249-259).
;
_refine_ls_abs_structure_Flack -0.01(4)
_refine_ls_extinction_method none
_refine_ls_goodness_of_fit_ref 1.036
_refine_ls_hydrogen_treatment mixed
_refine_ls_matrix_type full
_refine_ls_number_parameters 368
_refine_ls_number_reflns 4856
_refine_ls_number_restraints 0
_refine_ls_restrained_S_all 1.036
_refine_ls_R_factor_all 0.0320
_refine_ls_R_factor_gt 0.0293
_refine_ls_shift/su_max 0.011
_refine_ls_shift/su_mean 0.000
_refine_ls_structure_factor_coef Fsqd
_refine_ls_weighting_details 'w=1/[\s^2^(Fo^2^)+(0.0436P)^2^+0.3771P] where P=(Fo^2^+2Fc^2^)/3'
_refine_ls_weighting_scheme calc
_refine_ls_wR_factor_gt 0.0738
_refine_ls_wR_factor_ref 0.0759
_reflns_Friedel_coverage 0.762
_reflns_Friedel_fraction_full 1.000
_reflns_Friedel_fraction_max 0.998
_reflns_number_gt 4569
_reflns_number_total 4856
_reflns_threshold_expression 'I > 2\s(I)'
_cod_data_source_file d3sc02705h2.cif
_cod_data_source_block t_a_CCDC1
_cod_depositor_comments
;
The following automatic conversions were performed:

data item '_chemical_absolute_configuration' value 'AD' was changed
to 'ad' in accordance with the
/home/data/users/saulius/crontab/automatic-downloads/rss-feeds/RSC/lib/dictionaries/cif_core.dic
dictionary named 'cif_core.dic' version 2.4.2 last updated on
2011-04-26.

Automatic conversion script
Id: cif_fix_values 8170 2020-07-09 18:12:32Z antanas 

 Adding full bibliography for 1569692--1569694.cif.
;
_cod_database_code 1569693
_shelx_shelxl_version_number 2018/3
_shelx_space_group_comment
;
The symmetry employed for this shelxl refinement is uniquely defined
by the following loop, which should always be used as a source of
symmetry information in preference to the above space-group names.
They are only intended as comments.
;
_shelx_estimated_absorpt_t_min 0.862
_shelx_estimated_absorpt_t_max 0.891

loop_
_space_group_symop_operation_xyz
'x, y, z'
'-x+1/2, -y, z+1/2'
'-x, y+1/2, -z+1/2'
'x+1/2, -y+1/2, -z'

loop_
_atom_site_label
_atom_site_type_symbol
_atom_site_fract_x
_atom_site_fract_y
_atom_site_fract_z
_atom_site_U_iso_or_equiv
_atom_site_adp_type
_atom_site_occupancy
_atom_site_site_symmetry_order
_atom_site_calc_flag
_atom_site_refinement_flags_posn
_atom_site_refinement_flags_adp
_atom_site_refinement_flags_occupancy
_atom_site_disorder_assembly
_atom_site_disorder_group
O1 O 0.30360(14) 0.66201(14) 0.42789(7) 0.0356(4) Uani 1 1 d . . . . .
N1 N 0.50470(17) 0.73300(16) 0.43747(8) 0.0280(4) Uani 1 1 d . . . . .
C1 C 0.40241(19) 0.69412(17) 0.40458(9) 0.0267(4) Uani 1 1 d . . . . .
F2 F 0.08536(12) 0.75183(12) 0.33070(6) 0.0392(3) Uani 1 1 d . . . . .
O2 O 0.36114(14) 0.41202(13) 0.35861(8) 0.0369(4) Uani 1 1 d . . . . .
N2 N 0.34473(16) 0.77495(15) 0.29961(8) 0.0274(4) Uani 1 1 d . . . . .
H1 H 0.385(3) 0.832(2) 0.2786(13) 0.041 Uiso 1 1 d . U . . .
C2 C 0.43471(18) 0.70081(17) 0.33220(9) 0.0239(4) Uani 1 1 d . . . . .
F3 F 0.11108(13) 0.86066(12) 0.25044(7) 0.0443(3) Uani 1 1 d . . . . .
N3 N 0.56698(17) 0.46948(15) 0.35660(9) 0.0301(4) Uani 1 1 d . . . . .
H2 H 0.616(3) 0.518(3) 0.3424(13) 0.045 Uiso 1 1 d . U . . .
C3 C 0.56765(19) 0.74733(17) 0.33356(9) 0.0246(4) Uani 1 1 d . . . . .
N4 N 0.81304(17) 0.49505(16) 0.36906(9) 0.0328(4) Uani 1 1 d . . . . .
C4 C 0.64851(19) 0.77825(18) 0.28473(10) 0.0278(4) Uani 1 1 d . . . . .
H4 H 0.624668 0.767787 0.241646 0.033 Uiso 1 1 calc R U . . .
C5 C 0.7656(2) 0.82504(19) 0.30020(11) 0.0321(5) Uani 1 1 d . . . . .
H5 H 0.823644 0.843704 0.267420 0.039 Uiso 1 1 calc R U . . .
C6 C 0.7977(2) 0.8444(2) 0.36274(12) 0.0369(5) Uani 1 1 d . . . . .
H6 H 0.877180 0.877782 0.372147 0.044 Uiso 1 1 calc R U . . .
C7 C 0.7167(2) 0.8164(2) 0.41248(11) 0.0340(5) Uani 1 1 d . . . . .
H7 H 0.738593 0.830674 0.455472 0.041 Uiso 1 1 calc R U . . .
C8 C 0.60270(18) 0.76660(17) 0.39617(9) 0.0264(4) Uani 1 1 d . . . . .
C9 C 0.5085(2) 0.7456(2) 0.50599(11) 0.0398(5) Uani 1 1 d . . . . .
H9A H 0.596541 0.753138 0.519926 0.060 Uiso 1 1 calc R U . . .
H9B H 0.470553 0.679174 0.525988 0.060 Uiso 1 1 calc R U . . .
H9C H 0.460871 0.812914 0.518315 0.060 Uiso 1 1 calc R U . . .
C10 C 0.41184(19) 0.58142(17) 0.29993(9) 0.0252(4) Uani 1 1 d . . . . .
C11 C 0.27008(19) 0.58892(18) 0.28401(10) 0.0277(4) Uani 1 1 d . . . . .
H11A H 0.246654 0.534741 0.250293 0.033 Uiso 1 1 calc R U . . .
H11B H 0.217334 0.574678 0.322015 0.033 Uiso 1 1 calc R U . . .
C12 C 0.25601(18) 0.71031(18) 0.26106(10) 0.0273(4) Uani 1 1 d . . . . .
H12 H 0.280305 0.715567 0.215275 0.033 Uiso 1 1 calc R U . . .
C13 C 0.1235(2) 0.7540(2) 0.27009(11) 0.0331(5) Uani 1 1 d . . . . .
C14 C 0.44153(19) 0.47865(18) 0.34234(9) 0.0270(4) Uani 1 1 d . . . . .
C15 C 0.6313(2) 0.37902(17) 0.38467(10) 0.0274(4) Uani 1 1 d . . . . .
C16 C 0.5779(2) 0.27946(18) 0.40443(10) 0.0318(5) Uani 1 1 d . . . . .
H16 H 0.489216 0.268099 0.400952 0.038 Uiso 1 1 calc R U . . .
C17 C 0.6558(2) 0.1945(2) 0.42988(12) 0.0391(5) Uani 1 1 d . . . . .
H17 H 0.618286 0.125491 0.442778 0.047 Uiso 1 1 calc R U . . .
C18 C 0.7835(2) 0.2081(2) 0.43660(12) 0.0405(6) Uani 1 1 d . . . . .
H18 H 0.833287 0.149615 0.454527 0.049 Uiso 1 1 calc R U . . .
C19 C 0.8410(2) 0.3092(2) 0.41685(11) 0.0347(5) Uani 1 1 d . . . . .
C20 C 0.7652(2) 0.39531(18) 0.39008(10) 0.0286(4) Uani 1 1 d . . . . .
C21 C 0.9360(2) 0.5107(2) 0.37420(12) 0.0399(5) Uani 1 1 d . . . . .
H21 H 0.970254 0.579688 0.359246 0.048 Uiso 1 1 calc R U . . .
C22 C 1.0201(2) 0.4309(2) 0.40061(13) 0.0450(6) Uani 1 1 d . . . . .
H22 H 1.108033 0.446536 0.403742 0.054 Uiso 1 1 calc R U . . .
C23 C 0.9724(2) 0.3312(2) 0.42145(12) 0.0432(6) Uani 1 1 d . . . . .
H23 H 1.027348 0.276248 0.439136 0.052 Uiso 1 1 calc R U . . .
C24 C 0.48908(19) 0.57139(17) 0.24162(10) 0.0260(4) Uani 1 1 d . . . . .
C25 C 0.5578(2) 0.56097(18) 0.19701(10) 0.0275(4) Uani 1 1 d . . . . .
C26 C 0.6504(2) 0.54971(18) 0.14756(10) 0.0278(4) Uani 1 1 d . . . . .
C27 C 0.7800(2) 0.5932(2) 0.16144(11) 0.0400(6) Uani 1 1 d . . . . .
H27A H 0.802265 0.574281 0.205828 0.048 Uiso 1 1 calc R U . . .
H27B H 0.779575 0.676230 0.157555 0.048 Uiso 1 1 calc R U . . .
C28 C 0.8797(2) 0.5457(2) 0.11774(11) 0.0410(6) Uani 1 1 d . . . . .
H28A H 0.899744 0.467579 0.130641 0.049 Uiso 1 1 calc R U . . .
H28B H 0.957986 0.591011 0.121441 0.049 Uiso 1 1 calc R U . . .
C29 C 0.8348(2) 0.5464(2) 0.04908(11) 0.0392(6) Uani 1 1 d . . . . .
H29A H 0.902688 0.517082 0.021223 0.047 Uiso 1 1 calc R U . . .
H29B H 0.815715 0.624541 0.035880 0.047 Uiso 1 1 calc R U . . .
C30 C 0.7167(2) 0.4739(2) 0.04182(11) 0.0407(6) Uani 1 1 d . . . . .
H30A H 0.678093 0.488349 -0.000216 0.049 Uiso 1 1 calc R U . . .
H30B H 0.741064 0.393454 0.043523 0.049 Uiso 1 1 calc R U . . .
C31 C 0.6212(2) 0.49726(19) 0.09256(10) 0.0319(5) Uani 1 1 d . . . . .
H31 H 0.536227 0.474194 0.085811 0.038 Uiso 1 1 calc R U . . .
F1 F 0.03991(12) 0.69213(15) 0.23695(8) 0.0520(4) Uani 1 1 d . . . . .

loop_
_atom_site_aniso_label
_atom_site_aniso_U_11
_atom_site_aniso_U_22
_atom_site_aniso_U_33
_atom_site_aniso_U_23
_atom_site_aniso_U_13
_atom_site_aniso_U_12
O1 0.0274(8) 0.0477(10) 0.0316(7) -0.0051(7) 0.0083(6) -0.0080(7)
N1 0.0225(8) 0.0367(10) 0.0247(8) -0.0017(7) 0.0012(7) 0.0008(7)
C1 0.0237(10) 0.0285(10) 0.0278(9) -0.0033(8) 0.0025(8) 0.0023(8)
F2 0.0289(7) 0.0444(8) 0.0444(7) 0.0009(6) 0.0115(6) 0.0056(6)
O2 0.0292(8) 0.0354(8) 0.0461(9) 0.0073(7) 0.0045(7) -0.0048(7)
N2 0.0225(8) 0.0261(9) 0.0336(9) -0.0003(7) -0.0018(7) -0.0007(7)
C2 0.0202(9) 0.0258(10) 0.0259(9) -0.0020(8) 0.0021(8) 0.0002(8)
F3 0.0404(8) 0.0420(8) 0.0506(8) 0.0094(6) -0.0011(6) 0.0126(6)
N3 0.0258(9) 0.0273(9) 0.0372(9) 0.0044(8) 0.0020(8) -0.0027(7)
C3 0.0205(9) 0.0239(10) 0.0294(10) -0.0007(8) 0.0005(8) 0.0026(8)
N4 0.0300(10) 0.0348(10) 0.0336(9) 0.0037(8) 0.0025(8) -0.0023(8)
C4 0.0259(10) 0.0271(10) 0.0303(10) 0.0022(8) 0.0043(8) 0.0019(8)
C5 0.0229(10) 0.0330(12) 0.0404(11) 0.0054(10) 0.0059(9) 0.0004(9)
C6 0.0188(10) 0.0416(13) 0.0503(13) 0.0021(11) -0.0040(10) -0.0040(9)
C7 0.0239(10) 0.0431(13) 0.0349(11) -0.0024(10) -0.0046(9) 0.0012(9)
C8 0.0204(9) 0.0279(10) 0.0308(10) 0.0005(8) 0.0006(8) 0.0036(8)
C9 0.0322(12) 0.0605(16) 0.0267(11) -0.0021(11) 0.0001(9) 0.0042(11)
C10 0.0218(9) 0.0273(10) 0.0265(9) -0.0030(8) 0.0035(8) -0.0001(8)
C11 0.0221(10) 0.0290(11) 0.0321(10) -0.0043(8) 0.0004(8) -0.0021(8)
C12 0.0217(10) 0.0334(11) 0.0269(10) -0.0021(8) 0.0008(8) 0.0003(8)
C13 0.0251(10) 0.0370(12) 0.0372(11) -0.0027(10) -0.0037(9) 0.0025(9)
C14 0.0269(10) 0.0281(11) 0.0261(10) -0.0043(8) 0.0043(8) -0.0003(8)
C15 0.0289(10) 0.0274(10) 0.0257(9) -0.0016(8) 0.0010(8) 0.0017(8)
C16 0.0323(11) 0.0304(11) 0.0328(10) 0.0006(9) -0.0002(9) -0.0040(9)
C17 0.0476(14) 0.0266(11) 0.0432(12) 0.0048(10) 0.0000(11) -0.0034(10)
C18 0.0423(13) 0.0323(12) 0.0468(13) 0.0047(10) -0.0045(11) 0.0088(10)
C19 0.0346(12) 0.0354(11) 0.0341(11) 0.0000(9) -0.0009(9) 0.0042(10)
C20 0.0297(11) 0.0306(11) 0.0254(10) -0.0014(8) 0.0024(8) 0.0008(9)
C21 0.0314(12) 0.0444(13) 0.0441(13) 0.0056(11) 0.0049(10) -0.0065(10)
C22 0.0257(11) 0.0577(16) 0.0514(14) 0.0003(13) -0.0003(10) -0.0011(11)
C23 0.0326(12) 0.0478(15) 0.0490(14) 0.0015(12) -0.0052(11) 0.0102(11)
C24 0.0231(9) 0.0251(10) 0.0299(10) -0.0007(8) 0.0000(8) 0.0006(8)
C25 0.0288(10) 0.0253(10) 0.0286(10) -0.0006(8) -0.0013(9) 0.0034(8)
C26 0.0292(11) 0.0269(10) 0.0272(10) 0.0034(8) 0.0052(8) 0.0029(8)
C27 0.0313(12) 0.0555(16) 0.0333(11) -0.0067(11) 0.0011(9) -0.0015(11)
C28 0.0303(11) 0.0509(14) 0.0418(12) 0.0065(11) 0.0080(10) 0.0059(11)
C29 0.0426(13) 0.0385(13) 0.0366(12) 0.0013(10) 0.0156(10) -0.0029(11)
C30 0.0498(15) 0.0393(13) 0.0330(11) -0.0046(10) 0.0146(11) -0.0061(11)
C31 0.0305(11) 0.0324(11) 0.0329(11) -0.0018(9) 0.0018(9) 0.0021(9)
F1 0.0271(7) 0.0621(10) 0.0668(10) -0.0151(8) -0.0148(7) 0.0005(7)

loop_
_atom_type_symbol
_atom_type_description
_atom_type_scat_dispersion_real
_atom_type_scat_dispersion_imag
_atom_type_scat_source
C C 0.0181 0.0091 'International Tables Vol C Tables 4.2.6.8 and 6.1.1.4'
H H 0.0000 0.0000 'International Tables Vol C Tables 4.2.6.8 and 6.1.1.4'
F F 0.0727 0.0534 'International Tables Vol C Tables 4.2.6.8 and 6.1.1.4'
N N 0.0311 0.0180 'International Tables Vol C Tables 4.2.6.8 and 6.1.1.4'
O O 0.0492 0.0322 'International Tables Vol C Tables 4.2.6.8 and 6.1.1.4'

loop_
_geom_angle_atom_site_label_1
_geom_angle_atom_site_label_2
_geom_angle_atom_site_label_3
_geom_angle
_geom_angle_site_symmetry_1
_geom_angle_site_symmetry_3
_geom_angle_publ_flag
C1 N1 C8 111.38(16) . . ?
C1 N1 C9 124.15(18) . . ?
C8 N1 C9 124.34(18) . . ?
O1 C1 N1 125.58(19) . . ?
O1 C1 C2 126.67(18) . . ?
N1 C1 C2 107.74(16) . . ?
C12 N2 C2 111.16(16) . . ?
N2 C2 C3 113.10(17) . . ?
N2 C2 C1 110.19(16) . . ?
C3 C2 C1 101.72(15) . . ?
N2 C2 C10 103.70(15) . . ?
C3 C2 C10 118.40(16) . . ?
C1 C2 C10 109.75(16) . . ?
C14 N3 C15 128.72(19) . . ?
C4 C3 C8 119.76(19) . . ?
C4 C3 C2 131.01(19) . . ?
C8 C3 C2 109.05(16) . . ?
C21 N4 C20 117.5(2) . . ?
C3 C4 C5 118.6(2) . . ?
C6 C5 C4 120.5(2) . . ?
C5 C6 C7 121.8(2) . . ?
C8 C7 C6 116.7(2) . . ?
C7 C8 C3 122.53(19) . . ?
C7 C8 N1 127.34(19) . . ?
C3 C8 N1 110.08(17) . . ?
C24 C10 C11 111.17(16) . . ?
C24 C10 C14 107.72(16) . . ?
C11 C10 C14 111.70(17) . . ?
C24 C10 C2 110.03(16) . . ?
C11 C10 C2 100.92(16) . . ?
C14 C10 C2 115.25(15) . . ?
C12 C11 C10 102.62(17) . . ?
N2 C12 C13 110.23(17) . . ?
N2 C12 C11 104.96(16) . . ?
C13 C12 C11 112.09(17) . . ?
F2 C13 F3 106.50(18) . . ?
F2 C13 F1 106.66(18) . . ?
F3 C13 F1 107.02(18) . . ?
F2 C13 C12 113.17(18) . . ?
F3 C13 C12 112.22(18) . . ?
F1 C13 C12 110.89(18) . . ?
O2 C14 N3 124.6(2) . . ?
O2 C14 C10 122.53(19) . . ?
N3 C14 C10 112.82(17) . . ?
C16 C15 N3 126.0(2) . . ?
C16 C15 C20 119.8(2) . . ?
N3 C15 C20 114.14(19) . . ?
C15 C16 C17 119.5(2) . . ?
C18 C17 C16 122.1(2) . . ?
C17 C18 C19 119.8(2) . . ?
C18 C19 C23 124.1(2) . . ?
C18 C19 C20 119.3(2) . . ?
C23 C19 C20 116.6(2) . . ?
N4 C20 C19 123.2(2) . . ?
N4 C20 C15 117.28(19) . . ?
C19 C20 C15 119.5(2) . . ?
N4 C21 C22 123.9(2) . . ?
C23 C22 C21 118.6(2) . . ?
C22 C23 C19 120.2(2) . . ?
C25 C24 C10 175.7(2) . . ?
C24 C25 C26 174.5(2) . . ?
C31 C26 C25 120.6(2) . . ?
C31 C26 C27 122.48(19) . . ?
C25 C26 C27 116.81(19) . . ?
C26 C27 C28 113.1(2) . . ?
C27 C28 C29 111.1(2) . . ?
C28 C29 C30 110.34(19) . . ?
C31 C30 C29 112.06(19) . . ?
C26 C31 C30 123.0(2) . . ?

loop_
_geom_bond_atom_site_label_1
_geom_bond_atom_site_label_2
_geom_bond_distance
_geom_bond_site_symmetry_2
_geom_bond_publ_flag
O1 C1 1.215(3) . ?
N1 C1 1.364(3) . ?
N1 C8 1.410(3) . ?
N1 C9 1.452(3) . ?
C1 C2 1.564(3) . ?
F2 C13 1.339(3) . ?
O2 C14 1.211(3) . ?
N2 C12 1.459(3) . ?
N2 C2 1.467(3) . ?
C2 C3 1.510(3) . ?
C2 C10 1.591(3) . ?
F3 C13 1.339(3) . ?
N3 C14 1.364(3) . ?
N3 C15 1.403(3) . ?
C3 C4 1.387(3) . ?
C3 C8 1.389(3) . ?
N4 C21 1.317(3) . ?
N4 C20 1.362(3) . ?
C4 C5 1.395(3) . ?
C5 C6 1.380(3) . ?
C6 C7 1.393(3) . ?
C7 C8 1.385(3) . ?
C10 C24 1.480(3) . ?
C10 C11 1.538(3) . ?
C10 C14 1.545(3) . ?
C11 C12 1.528(3) . ?
C12 C13 1.506(3) . ?
C13 F1 1.345(3) . ?
C15 C16 1.375(3) . ?
C15 C20 1.432(3) . ?
C16 C17 1.408(3) . ?
C17 C18 1.367(4) . ?
C18 C19 1.409(4) . ?
C19 C23 1.416(3) . ?
C19 C20 1.417(3) . ?
C21 C22 1.413(4) . ?
C22 C23 1.359(4) . ?
C24 C25 1.194(3) . ?
C25 C26 1.435(3) . ?
C26 C31 1.351(3) . ?
C26 C27 1.492(3) . ?
C27 C28 1.509(3) . ?
C28 C29 1.522(3) . ?
C29 C30 1.524(3) . ?
C30 C31 1.496(3) . ?

loop_
_geom_torsion_atom_site_label_1
_geom_torsion_atom_site_label_2
_geom_torsion_atom_site_label_3
_geom_torsion_atom_site_label_4
_geom_torsion
_geom_torsion_site_symmetry_1
_geom_torsion_site_symmetry_2
_geom_torsion_site_symmetry_3
_geom_torsion_site_symmetry_4
_geom_torsion_publ_flag
C8 N1 C1 O1 -178.3(2) . . . . ?
C9 N1 C1 O1 -2.4(4) . . . . ?
C8 N1 C1 C2 0.6(2) . . . . ?
C9 N1 C1 C2 176.5(2) . . . . ?
C12 N2 C2 C3 140.25(17) . . . . ?
C12 N2 C2 C1 -106.66(19) . . . . ?
C12 N2 C2 C10 10.7(2) . . . . ?
O1 C1 C2 N2 59.2(3) . . . . ?
N1 C1 C2 N2 -119.69(18) . . . . ?
O1 C1 C2 C3 179.4(2) . . . . ?
N1 C1 C2 C3 0.5(2) . . . . ?
O1 C1 C2 C10 -54.4(3) . . . . ?
N1 C1 C2 C10 126.72(17) . . . . ?
N2 C2 C3 C4 -58.4(3) . . . . ?
C1 C2 C3 C4 -176.5(2) . . . . ?
C10 C2 C3 C4 63.2(3) . . . . ?
N2 C2 C3 C8 116.66(19) . . . . ?
C1 C2 C3 C8 -1.5(2) . . . . ?
C10 C2 C3 C8 -121.77(19) . . . . ?
C8 C3 C4 C5 2.0(3) . . . . ?
C2 C3 C4 C5 176.6(2) . . . . ?
C3 C4 C5 C6 -2.7(3) . . . . ?
C4 C5 C6 C7 1.3(4) . . . . ?
C5 C6 C7 C8 0.8(4) . . . . ?
C6 C7 C8 C3 -1.5(3) . . . . ?
C6 C7 C8 N1 -178.6(2) . . . . ?
C4 C3 C8 C7 0.1(3) . . . . ?
C2 C3 C8 C7 -175.57(19) . . . . ?
C4 C3 C8 N1 177.62(18) . . . . ?
C2 C3 C8 N1 1.9(2) . . . . ?
C1 N1 C8 C7 175.7(2) . . . . ?
C9 N1 C8 C7 -0.2(4) . . . . ?
C1 N1 C8 C3 -1.6(2) . . . . ?
C9 N1 C8 C3 -177.5(2) . . . . ?
N2 C2 C10 C24 86.01(19) . . . . ?
C3 C2 C10 C24 -40.2(2) . . . . ?
C1 C2 C10 C24 -156.29(16) . . . . ?
N2 C2 C10 C11 -31.50(18) . . . . ?
C3 C2 C10 C11 -157.72(17) . . . . ?
C1 C2 C10 C11 86.21(18) . . . . ?
N2 C2 C10 C14 -151.98(16) . . . . ?
C3 C2 C10 C14 81.8(2) . . . . ?
C1 C2 C10 C14 -34.3(2) . . . . ?
C24 C10 C11 C12 -76.5(2) . . . . ?
C14 C10 C11 C12 163.11(16) . . . . ?
C2 C10 C11 C12 40.13(18) . . . . ?
C2 N2 C12 C13 135.70(18) . . . . ?
C2 N2 C12 C11 14.8(2) . . . . ?
C10 C11 C12 N2 -34.9(2) . . . . ?
C10 C11 C12 C13 -154.54(17) . . . . ?
N2 C12 C13 F2 -57.5(2) . . . . ?
C11 C12 C13 F2 59.0(2) . . . . ?
N2 C12 C13 F3 63.0(2) . . . . ?
C11 C12 C13 F3 179.56(17) . . . . ?
N2 C12 C13 F1 -177.33(18) . . . . ?
C11 C12 C13 F1 -60.8(2) . . . . ?
C15 N3 C14 O2 8.7(4) . . . . ?
C15 N3 C14 C10 -168.65(19) . . . . ?
C24 C10 C14 O2 -120.4(2) . . . . ?
C11 C10 C14 O2 2.0(3) . . . . ?
C2 C10 C14 O2 116.4(2) . . . . ?
C24 C10 C14 N3 57.0(2) . . . . ?
C11 C10 C14 N3 179.38(17) . . . . ?
C2 C10 C14 N3 -66.2(2) . . . . ?
C14 N3 C15 C16 -0.8(4) . . . . ?
C14 N3 C15 C20 177.1(2) . . . . ?
N3 C15 C16 C17 177.8(2) . . . . ?
C20 C15 C16 C17 0.0(3) . . . . ?
C15 C16 C17 C18 1.0(4) . . . . ?
C16 C17 C18 C19 -1.0(4) . . . . ?
C17 C18 C19 C23 -179.6(2) . . . . ?
C17 C18 C19 C20 -0.2(3) . . . . ?
C21 N4 C20 C19 0.1(3) . . . . ?
C21 N4 C20 C15 179.7(2) . . . . ?
C18 C19 C20 N4 -179.2(2) . . . . ?
C23 C19 C20 N4 0.3(3) . . . . ?
C18 C19 C20 C15 1.2(3) . . . . ?
C23 C19 C20 C15 -179.3(2) . . . . ?
C16 C15 C20 N4 179.24(19) . . . . ?
N3 C15 C20 N4 1.2(3) . . . . ?
C16 C15 C20 C19 -1.1(3) . . . . ?
N3 C15 C20 C19 -179.12(19) . . . . ?
C20 N4 C21 C22 -0.6(4) . . . . ?
N4 C21 C22 C23 0.8(4) . . . . ?
C21 C22 C23 C19 -0.4(4) . . . . ?
C18 C19 C23 C22 179.4(2) . . . . ?
C20 C19 C23 C22 -0.1(4) . . . . ?
C31 C26 C27 C28 -15.8(3) . . . . ?
C25 C26 C27 C28 161.1(2) . . . . ?
C26 C27 C28 C29 44.6(3) . . . . ?
C27 C28 C29 C30 -61.0(3) . . . . ?
C28 C29 C30 C31 46.5(3) . . . . ?
C25 C26 C31 C30 -174.3(2) . . . . ?
C27 C26 C31 C30 2.5(4) . . . . ?
C29 C30 C31 C26 -18.3(3) . . . . ?
